data_7027822
loop_
_publ_author_name
'Karlsson, Magnus'
'Johansson, Maria'
'Andersson, Carlaxel'

_publ_section_title
;
 Synthesis, characterisation and ligand properties of a new amphiphilic
 triphenylphosphine analogue&#x200A;&#x2020;
;
_journal_issue 23
_journal_name_full 'Journal of the Chemical Society, Dalton Transactions'
_journal_page_first 4187
_journal_paper_doi 10.1039/a908077e
_journal_year 1999
_chemical_formula_sum 'C37 H51 N3 O3 P Rh'
_chemical_formula_weight 719.69
_chemical_name_systematic
;
 ?
;
_space_group_IT_number 2
_symmetry_cell_setting triclinic
_symmetry_space_group_name_Hall '-P 1'
_symmetry_space_group_name_H-M 'P -1'
_atom_sites_solution_hydrogens geom
_atom_sites_solution_primary direct
_atom_sites_solution_secondary difmap
_audit_creation_method SHELXL-97
_cell_angle_alpha 82.42(3)
_cell_angle_beta 88.44(3)
_cell_angle_gamma 75.80(3)
_cell_formula_units_Z 2
_cell_length_a 8.9370(18)
_cell_length_b 14.420(3)
_cell_length_c 15.427(3)
_cell_measurement_reflns_used Fylli
_cell_measurement_temperature 293(2)
_cell_measurement_theta_max 30
_cell_measurement_theta_min 2
_cell_volume 1910.5(7)
_computing_cell_refinement 'Siemens SHELXTL'
_computing_data_collection 'Siemens SMART'
_computing_data_reduction 'Siemens SAINT (Siemens, 1995)'
_computing_molecular_graphics 'Diamond (Brandenburg, 1999)'
_computing_publication_material 'SHELXL97 (Sheldrick, 1997)'
_computing_structure_refinement 'SHELXL97 (Sheldrick, 1997)'
_computing_structure_solution 'SHELXS86 (Sheldrick, 1990)'
_diffrn_ambient_temperature 293(2)
_diffrn_detector_area_resol_mean 512*512
_diffrn_measured_fraction_theta_full 0.851
_diffrn_measured_fraction_theta_max 0.851
_diffrn_measurement_device_type 'SMART CCD system'
_diffrn_measurement_method w-scan
_diffrn_radiation_monochromator graphite
_diffrn_radiation_source 'rotating anode'
_diffrn_radiation_type MoK\a
_diffrn_radiation_wavelength 0.71073
_diffrn_reflns_av_R_equivalents 0.0433
_diffrn_reflns_av_sigmaI/netI 0.1289
_diffrn_reflns_limit_h_max 13
_diffrn_reflns_limit_h_min -12
_diffrn_reflns_limit_k_max 20
_diffrn_reflns_limit_k_min -11
_diffrn_reflns_limit_l_max 22
_diffrn_reflns_limit_l_min -21
_diffrn_reflns_number 15771
_diffrn_reflns_theta_full 31.66
_diffrn_reflns_theta_max 31.66
_diffrn_reflns_theta_min 1.33
_diffrn_standards_decay_% 0.00
_exptl_absorpt_coefficient_mu 0.525
_exptl_absorpt_correction_T_max 0.946
_exptl_absorpt_correction_T_min 0.473
_exptl_absorpt_correction_type empirical
_exptl_crystal_colour Yellow
_exptl_crystal_density_diffrn 1.251
_exptl_crystal_density_method 'not measured'
_exptl_crystal_description Plate
_exptl_crystal_F_000 756
_exptl_crystal_size_max 0.25
_exptl_crystal_size_mid 0.14
_exptl_crystal_size_min 0.04
_refine_diff_density_max 0.441
_refine_diff_density_min -0.503
_refine_diff_density_rms 0.091
_refine_ls_extinction_method none
_refine_ls_goodness_of_fit_ref 0.924
_refine_ls_hydrogen_treatment mixed
_refine_ls_matrix_type full
_refine_ls_number_parameters 412
_refine_ls_number_reflns 10954
_refine_ls_number_restraints 1
_refine_ls_restrained_S_all 0.927
_refine_ls_R_factor_all 0.1857
_refine_ls_R_factor_gt 0.0583
_refine_ls_shift/su_max 0.905
_refine_ls_shift/su_mean 0.058
_refine_ls_structure_factor_coef Fsqd
_refine_ls_weighting_details 'w=1/[\s^2^(Fo^2^)+(0.0616P)^2^+0.0100P] where P=(Fo^2^+2Fc^2^)/3'
_refine_ls_weighting_scheme calc
_refine_ls_wR_factor_gt 0.1179
_refine_ls_wR_factor_ref 0.1713
_reflns_number_gt 4189
_reflns_number_total 10954
_reflns_threshold_expression >2sigma(I)
_cod_data_source_file 908077esup1.cif
_cod_data_source_block 1
_cod_depositor_comments
;
The following automatic conversions were performed:

'_symmetry_cell_setting' value 'Triclinic' changed to 'triclinic'
according to /home/saulius/struct/CIF-dictionaries/cif_core.dic
dictionary named 'cif_core.dic' version 2.4.2 from 2011-04-26.

Automatic conversion script
Id: cif_fix_values 1891 2012-01-12 08:04:46Z andrius 

The following automatic conversions were performed:

'_refine_ls_weighting_scheme' value 'calc
w=1/[\s^2^(Fo^2^)+(0.0616P)^2^+0.0100P] where P=(Fo^2^+2Fc^2^)/3' was
changed to 'calc'. New tag '_refine_ls_weighting_details' was
created. The value of the new tag was set to
'w=1/[\s^2^(Fo^2^)+(0.0616P)^2^+0.0100P] where P=(Fo^2^+2Fc^2^)/3'.

Automatic conversion script
Id: cif_fix_values 3143 2015-03-26 13:38:13Z robertas 
;
_cod_original_cell_volume 1910.4(7)
_cod_original_sg_symbol_H-M P-1
_cod_database_code 7027822

loop_
_symmetry_equiv_pos_as_xyz
'x, y, z'
'-x, -y, -z'

loop_
_atom_site_label
_atom_site_type_symbol
_atom_site_fract_x
_atom_site_fract_y
_atom_site_fract_z
_atom_site_U_iso_or_equiv
_atom_site_adp_type
_atom_site_occupancy
_atom_site_calc_flag
_atom_site_refinement_flags
Rh Rh 0.60151(4) 0.82082(3) 0.65141(3) 0.07321(18) Uani 1 d .
P P 0.55268(11) 0.69917(8) 0.59014(8) 0.0576(3) Uani 1 d .
O1 O 0.6735(3) 0.8795(2) 0.5354(2) 0.0808(10) Uani 1 d .
O2 O 0.6449(4) 0.9343(3) 0.7077(3) 0.1084(13) Uani 1 d .
O3 O 0.5106(7) 0.7359(4) 0.8223(3) 0.149(2) Uani 1 d .
N1 N 0.8551(5) 0.3008(3) 0.8871(3) 0.0884(12) Uani 1 d .
N2 N 1.1817(12) 0.0813(6) 0.9010(7) 0.193(4) Uani 1 d .
N3 N 0.8337(18) 0.4197(12) 1.0894(8) 0.268(6) Uani 1 d .
C1 C 0.5446(7) 0.7694(5) 0.7534(5) 0.105(2) Uani 1 d .
C2 C 0.7686(8) 0.9790(4) 0.4270(5) 0.129(2) Uani 1 d .
H2A H 0.8482 1.0135 0.4252 0.194 Uiso 1 calc R
H2B H 0.6808 1.0181 0.3939 0.194 Uiso 1 calc R
H2C H 0.8066 0.9201 0.4022 0.194 Uiso 1 calc R
C3 C 0.7226(6) 0.9567(4) 0.5189(5) 0.0921(18) Uani 1 d .
C4 C 0.7363(7) 1.0147(4) 0.5815(7) 0.120(3) Uani 1 d .
H4 H 0.7760 1.0677 0.5625 0.144 Uiso 1 calc R
C5 C 0.6978(8) 1.0028(5) 0.6684(7) 0.112(2) Uani 1 d .
C6 C 0.7176(10) 1.0763(5) 0.7272(6) 0.179(4) Uani 1 d .
H6A H 0.7510 1.1279 0.6928 0.268 Uiso 1 calc R
H6B H 0.7934 1.0455 0.7716 0.268 Uiso 1 calc R
H6C H 0.6209 1.1017 0.7543 0.268 Uiso 1 calc R
C7 C 0.6537(4) 0.6759(3) 0.4874(3) 0.0585(11) Uani 1 d .
C8 C 0.6268(5) 0.7485(3) 0.4157(4) 0.0725(13) Uani 1 d .
H8 H 0.5563 0.8069 0.4206 0.087 Uiso 1 calc R
C9 C 0.7039(6) 0.7344(4) 0.3375(4) 0.0856(15) Uani 1 d .
H9 H 0.6847 0.7833 0.2905 0.103 Uiso 1 calc R
C10 C 0.8073(6) 0.6497(5) 0.3291(4) 0.0876(15) Uani 1 d .
H10 H 0.8592 0.6407 0.2766 0.105 Uiso 1 calc R
C11 C 0.8351(5) 0.5774(4) 0.3982(4) 0.0830(15) Uani 1 d .
H11 H 0.9050 0.5192 0.3920 0.100 Uiso 1 calc R
C12 C 0.7596(5) 0.5900(3) 0.4778(3) 0.0669(12) Uani 1 d .
H12 H 0.7805 0.5407 0.5244 0.080 Uiso 1 calc R
C13 C 0.3508(4) 0.7130(3) 0.5599(3) 0.0561(10) Uani 1 d .
C14 C 0.2345(5) 0.7628(3) 0.6101(3) 0.0698(12) Uani 1 d .
H14 H 0.2593 0.7892 0.6581 0.084 Uiso 1 calc R
C15 C 0.0801(5) 0.7731(3) 0.5882(4) 0.0821(15) Uani 1 d .
H15 H 0.0023 0.8050 0.6226 0.098 Uiso 1 calc R
C16 C 0.0418(5) 0.7364(3) 0.5163(4) 0.0823(15) Uani 1 d .
H16 H -0.0612 0.7443 0.5015 0.099 Uiso 1 calc R
C17 C 0.1565(5) 0.6884(4) 0.4669(4) 0.0817(14) Uani 1 d .
H17 H 0.1315 0.6634 0.4182 0.098 Uiso 1 calc R
C18 C 0.3095(5) 0.6765(3) 0.4887(3) 0.0711(13) Uani 1 d .
H18 H 0.3862 0.6432 0.4544 0.085 Uiso 1 calc R
C19 C 0.6054(4) 0.5825(3) 0.6574(3) 0.0575(10) Uani 1 d .
C20 C 0.5170(5) 0.5147(3) 0.6638(3) 0.0648(11) Uani 1 d .
H20 H 0.4239 0.5290 0.6335 0.078 Uiso 1 calc R
C21 C 0.5662(6) 0.4264(3) 0.7145(3) 0.0735(13) Uani 1 d .
H21 H 0.5056 0.3821 0.7176 0.088 Uiso 1 calc R
C22 C 0.7032(6) 0.4025(3) 0.7608(3) 0.0695(12) Uani 1 d .
C23 C 0.7908(5) 0.4697(4) 0.7552(3) 0.0743(13) Uani 1 d .
H23 H 0.8838 0.4551 0.7856 0.089 Uiso 1 calc R
C24 C 0.7421(5) 0.5585(3) 0.7049(3) 0.0692(12) Uani 1 d .
H24 H 0.8022 0.6030 0.7029 0.083 Uiso 1 calc R
C25 C 0.7576(7) 0.3033(4) 0.8119(4) 0.0898(16) Uani 1 d .
H25A H 0.6681 0.2800 0.8323 0.108 Uiso 1 calc R
H25B H 0.8148 0.2596 0.7731 0.108 Uiso 1 calc R
C26 C 0.9415(7) 0.2023(4) 0.9184(4) 0.108(2) Uani 1 d .
H26A H 0.8771 0.1580 0.9135 0.130 Uiso 1 calc R
H26B H 0.9674 0.1982 0.9797 0.130 Uiso 1 calc R
C27 C 1.0850(9) 0.1732(5) 0.8681(5) 0.147(3) Uani 1 d .
H27A H 1.0577 0.1717 0.8079 0.177 Uiso 1 calc R
H27B H 1.1434 0.2218 0.8680 0.177 Uiso 1 calc R
C28 C 1.212(3) 0.0143(11) 0.8656(14) 0.44(2) Uani 1 d D
H28A H 1.2621 -0.0313 0.9143 0.528 Uiso 1 calc R
H28B H 1.2982 0.0299 0.8318 0.528 Uiso 1 calc R
C29 C 1.186(2) -0.0435(12) 0.8215(10) 0.322(9) Uani 1 d D
H29A H 1.2754 -0.0965 0.8212 0.483 Uiso 1 calc R
H29B H 1.1619 -0.0129 0.7627 0.483 Uiso 1 calc R
H29C H 1.1002 -0.0670 0.8456 0.483 Uiso 1 calc R
C30 C 1.2582(19) 0.0764(13) 0.9865(15) 0.309(10) Uani 1 d .
H30A H 1.1792 0.0894 1.0307 0.371 Uiso 1 calc R
H30B H 1.3200 0.0112 1.0024 0.371 Uiso 1 calc R
C31 C 1.349(3) 0.1380(15) 0.988(2) 0.54(3) Uani 1 d .
H31A H 1.2907 0.2026 0.9695 0.817 Uiso 1 calc R
H31B H 1.4344 0.1216 0.9488 0.817 Uiso 1 calc R
H31C H 1.3877 0.1338 1.0461 0.817 Uiso 1 calc R
C32 C 0.7703(8) 0.3489(5) 0.9572(4) 0.117(2) Uani 1 d .
H32A H 0.7282 0.3034 0.9963 0.141 Uiso 1 calc R
H32B H 0.6850 0.4007 0.9327 0.141 Uiso 1 calc R
C33 C 0.8815(9) 0.3914(6) 1.0097(5) 0.137(3) Uani 1 d .
H33A H 0.9786 0.3431 1.0185 0.165 Uiso 1 calc R
H33B H 0.9027 0.4466 0.9730 0.165 Uiso 1 calc R
C34 C 0.869(2) 0.3618(15) 1.1647(15) 0.360(14) Uani 1 d .
H34A H 0.7893 0.3270 1.1767 0.432 Uiso 1 calc R
H34B H 0.8648 0.4023 1.2107 0.432 Uiso 1 calc R
C35 C 1.020(2) 0.2905(13) 1.1717(7) 0.314(10) Uani 1 d .
H35A H 1.0050 0.2285 1.1956 0.471 Uiso 1 calc R
H35B H 1.0870 0.3099 1.2092 0.471 Uiso 1 calc R
H35C H 1.0647 0.2868 1.1146 0.471 Uiso 1 calc R
C36 C 0.7013(18) 0.4872(14) 1.0983(11) 0.304(11) Uani 1 d .
H36A H 0.6865 0.4940 1.1598 0.365 Uiso 1 calc R
H36B H 0.6160 0.4640 1.0793 0.365 Uiso 1 calc R
C37 C 0.6941(17) 0.5831(10) 1.0495(13) 0.333(12) Uani 1 d .
H37A H 0.6874 0.6292 1.0900 0.500 Uiso 1 calc R
H37B H 0.6049 0.6020 1.0121 0.500 Uiso 1 calc R
H37C H 0.7855 0.5808 1.0148 0.500 Uiso 1 calc R

loop_
_atom_site_aniso_label
_atom_site_aniso_U_11
_atom_site_aniso_U_22
_atom_site_aniso_U_33
_atom_site_aniso_U_23
_atom_site_aniso_U_13
_atom_site_aniso_U_12
Rh 0.0541(2) 0.0613(2) 0.1101(4) -0.0332(2) -0.0141(2) -0.01200(17)
P 0.0389(5) 0.0543(6) 0.0834(8) -0.0197(6) -0.0060(5) -0.0121(5)
O1 0.070(2) 0.0536(18) 0.123(3) -0.0152(18) -0.0071(19) -0.0206(16)
O2 0.100(3) 0.077(2) 0.158(4) -0.051(2) -0.037(2) -0.017(2)
O3 0.185(5) 0.175(5) 0.105(4) -0.051(4) 0.018(4) -0.064(4)
N1 0.095(3) 0.083(3) 0.078(3) -0.008(2) -0.014(3) -0.005(2)
N2 0.205(8) 0.131(6) 0.189(8) -0.010(6) -0.018(6) 0.060(6)
N3 0.286(15) 0.329(16) 0.173(9) -0.092(10) 0.090(10) -0.024(12)
C1 0.100(4) 0.119(5) 0.107(5) -0.069(4) -0.008(4) -0.020(4)
C2 0.129(5) 0.077(4) 0.180(7) 0.016(4) 0.002(5) -0.038(4)
C3 0.062(3) 0.052(3) 0.155(6) -0.002(4) -0.024(3) -0.004(2)
C4 0.091(4) 0.057(3) 0.216(9) -0.028(5) -0.046(5) -0.017(3)
C5 0.091(4) 0.062(4) 0.191(7) -0.048(5) -0.056(5) -0.012(3)
C6 0.205(8) 0.087(4) 0.259(10) -0.068(5) -0.107(7) -0.028(5)
C7 0.041(2) 0.060(3) 0.082(3) -0.019(2) -0.004(2) -0.019(2)
C8 0.050(2) 0.071(3) 0.098(4) -0.012(3) -0.010(3) -0.016(2)
C9 0.068(3) 0.104(4) 0.088(4) -0.009(3) 0.003(3) -0.029(3)
C10 0.066(3) 0.115(5) 0.089(4) -0.027(4) 0.012(3) -0.029(3)
C11 0.053(3) 0.090(4) 0.109(4) -0.035(4) 0.007(3) -0.012(3)
C12 0.047(2) 0.063(3) 0.093(4) -0.020(2) 0.001(2) -0.012(2)
C13 0.039(2) 0.047(2) 0.083(3) -0.011(2) -0.002(2) -0.0109(18)
C14 0.050(2) 0.070(3) 0.089(3) -0.017(3) -0.003(2) -0.011(2)
C15 0.044(2) 0.077(3) 0.122(4) -0.020(3) 0.008(3) -0.006(2)
C16 0.042(2) 0.065(3) 0.140(5) -0.005(3) -0.014(3) -0.016(2)
C17 0.054(3) 0.086(3) 0.112(4) -0.025(3) -0.019(3) -0.020(3)
C18 0.045(2) 0.074(3) 0.100(4) -0.030(3) -0.004(2) -0.015(2)
C19 0.044(2) 0.059(2) 0.072(3) -0.017(2) -0.005(2) -0.0103(19)
C20 0.056(2) 0.064(3) 0.078(3) -0.015(2) -0.009(2) -0.020(2)
C21 0.078(3) 0.071(3) 0.082(3) -0.014(3) -0.011(3) -0.034(3)
C22 0.080(3) 0.059(3) 0.071(3) -0.016(2) -0.008(3) -0.015(2)
C23 0.054(3) 0.077(3) 0.090(4) -0.016(3) -0.020(2) -0.008(2)
C24 0.053(2) 0.064(3) 0.095(4) -0.017(3) -0.016(2) -0.018(2)
C25 0.107(4) 0.071(3) 0.092(4) -0.011(3) -0.020(3) -0.020(3)
C26 0.113(5) 0.089(4) 0.102(4) 0.014(3) -0.006(4) 0.003(4)
C27 0.127(6) 0.120(6) 0.156(7) 0.014(5) 0.011(5) 0.027(5)
C28 0.73(5) 0.152(12) 0.36(3) -0.129(14) -0.17(3) 0.107(19)
C29 0.39(2) 0.31(2) 0.312(19) -0.158(16) 0.128(17) -0.120(17)
C30 0.207(16) 0.226(19) 0.41(3) 0.008(19) -0.048(17) 0.088(13)
C31 0.41(3) 0.29(2) 0.92(6) 0.08(3) -0.41(4) -0.09(2)
C32 0.111(5) 0.133(5) 0.097(5) -0.022(4) -0.006(4) -0.004(4)
C33 0.130(6) 0.178(7) 0.107(6) -0.039(5) -0.013(5) -0.031(5)
C34 0.27(2) 0.41(3) 0.31(2) 0.10(2) 0.11(2) -0.009(19)
C35 0.33(2) 0.54(3) 0.120(8) -0.008(13) -0.056(11) -0.22(2)
C36 0.213(14) 0.39(3) 0.31(2) -0.19(2) 0.095(15) -0.006(17)
C37 0.159(11) 0.247(17) 0.60(4) -0.038(19) 0.056(16) -0.078(13)

loop_
_atom_type_symbol
_atom_type_description
_atom_type_scat_dispersion_real
_atom_type_scat_dispersion_imag
_atom_type_scat_source
C C 0.0033 0.0016 'International Tables Vol C Tables 4.2.6.8 and 6.1.1.4'
H H 0.0000 0.0000 'International Tables Vol C Tables 4.2.6.8 and 6.1.1.4'
N N 0.0061 0.0033 'International Tables Vol C Tables 4.2.6.8 and 6.1.1.4'
O O 0.0106 0.0060 'International Tables Vol C Tables 4.2.6.8 and 6.1.1.4'
P P 0.1023 0.0942 'International Tables Vol C Tables 4.2.6.8 and 6.1.1.4'
Rh Rh -1.1178 0.9187 'International Tables Vol C Tables 4.2.6.8 and 6.1.1.4'

loop_
_geom_angle_atom_site_label_1
_geom_angle_atom_site_label_2
_geom_angle_atom_site_label_3
_geom_angle
C1 Rh O1 178.3(2)
C1 Rh O2 90.9(2)
O1 Rh O2 88.30(16)
C1 Rh P 89.17(19)
O1 Rh P 91.61(10)
O2 Rh P 179.49(10)
C19 P C7 103.14(19)
C19 P C13 104.40(18)
C7 P C13 102.38(19)
C19 P Rh 114.51(14)
C7 P Rh 115.21(13)
C13 P Rh 115.57(14)
C3 O1 Rh 128.5(4)
C5 O2 Rh 125.9(4)
C32 N1 C25 112.8(5)
C32 N1 C26 112.0(4)
C25 N1 C26 111.7(5)
C28 N2 C27 126.2(15)
C28 N2 C30 117.9(14)
C27 N2 C30 115.8(10)
C34 N3 C36 109.9(13)
C34 N3 C33 123.0(18)
C36 N3 C33 121.7(15)
O3 C1 Rh 178.0(6)
O1 C3 C4 123.7(7)
O1 C3 C2 115.1(6)
C4 C3 C2 121.2(6)
C5 C4 C3 127.4(7)
O2 C5 C4 126.3(6)
O2 C5 C6 114.0(8)
C4 C5 C6 119.8(7)
C12 C7 C8 118.1(4)
C12 C7 P 122.7(4)
C8 C7 P 119.1(3)
C9 C8 C7 120.8(5)
C10 C9 C8 120.5(5)
C9 C10 C11 119.8(5)
C10 C11 C12 120.8(5)
C7 C12 C11 120.0(5)
C18 C13 C14 118.4(4)
C18 C13 P 122.4(3)
C14 C13 P 119.2(3)
C13 C14 C15 119.7(5)
C16 C15 C14 120.8(5)
C17 C16 C15 119.2(4)
C16 C17 C18 120.6(5)
C13 C18 C17 121.3(4)
C24 C19 C20 117.5(4)
C24 C19 P 118.7(3)
C20 C19 P 123.8(3)
C21 C20 C19 120.7(4)
C22 C21 C20 121.5(4)
C21 C22 C23 118.0(4)
C21 C22 C25 120.2(4)
C23 C22 C25 121.8(5)
C22 C23 C24 120.9(4)
C23 C24 C19 121.4(4)
N1 C25 C22 113.9(4)
N1 C26 C27 111.7(5)
N2 C27 C26 114.2(6)
N2 C28 C29 155(3)
C31 C30 N2 115(2)
N1 C32 C33 109.8(5)
N3 C33 C32 118.2(8)
N3 C34 C35 118.1(17)
N3 C36 C37 115.5(16)

loop_
_geom_bond_atom_site_label_1
_geom_bond_atom_site_label_2
_geom_bond_distance
Rh C1 1.765(8)
Rh O1 2.034(4)
Rh O2 2.070(4)
Rh P 2.2352(12)
P C19 1.818(4)
P C7 1.832(4)
P C13 1.832(4)
O1 C3 1.286(6)
O2 C5 1.274(8)
O3 C1 1.172(7)
N1 C32 1.457(7)
N1 C25 1.460(6)
N1 C26 1.466(6)
N2 C28 1.145(14)
N2 C27 1.430(9)
N2 C30 1.49(2)
N3 C34 1.334(18)
N3 C36 1.352(17)
N3 C33 1.371(10)
C2 C3 1.483(8)
C3 C4 1.384(9)
C4 C5 1.375(9)
C5 C6 1.527(8)
C7 C12 1.384(6)
C7 C8 1.400(6)
C8 C9 1.386(6)
C9 C10 1.358(7)
C10 C11 1.371(7)
C11 C12 1.396(6)
C13 C18 1.376(6)
C13 C14 1.390(6)
C14 C15 1.398(6)
C15 C16 1.375(7)
C16 C17 1.363(7)
C17 C18 1.381(6)
C19 C24 1.386(6)
C19 C20 1.392(5)
C20 C21 1.381(6)
C21 C22 1.379(6)
C22 C23 1.381(6)
C22 C25 1.512(6)
C23 C24 1.383(6)
C26 C27 1.480(8)
C28 C29 1.212(14)
C30 C31 1.35(2)
C32 C33 1.579(9)
C34 C35 1.48(2)
C36 C37 1.473(19)
